data_2203061
loop_
_publ_author_name
'K. Ravikumar'
'S. Selvanayagam'
'T. Venkateshwar Goud'
'P. Krishnaiah'
'Y. Venkateswarlu'

_publ_section_title
;
 A furodysinin lactone derivative from the marine sponge <i>Dysidea
 fragilis</i>
;
_journal_issue 1
_journal_name_full 'Acta Crystallographica Section E'
_journal_page_first o139
_journal_page_last o141
_journal_paper_doi 10.1107/S1600536803029143
_journal_volume 60
_journal_year 2004
_chemical_formula_iupac 'C15 H20 O3'
_chemical_formula_moiety 'C15 H20 O3'
_chemical_formula_sum 'C15 H20 O3'
_chemical_formula_weight 248.31
_chemical_name_systematic
;
Furodysinin lactone
;
_space_group_IT_number 19
_symmetry_cell_setting orthorhombic
_symmetry_space_group_name_Hall 'P 2ac 2ab'
_symmetry_space_group_name_H-M 'P 21 21 21'
_atom_sites_solution_hydrogens geom
_atom_sites_solution_primary direct
_atom_sites_solution_secondary difmap
_audit_creation_method SHELXL-97
_cell_angle_alpha 90.00
_cell_angle_beta 90.00
_cell_angle_gamma 90.00
_cell_formula_units_Z 4
_cell_length_a 7.1736(7)
_cell_length_b 8.7391(9)
_cell_length_c 21.301(2)
_cell_measurement_reflns_used 4309
_cell_measurement_temperature 293(2)
_cell_measurement_theta_max 27.65
_cell_measurement_theta_min 2.52
_cell_volume 1335.4(2)
_computing_cell_refinement 'SAINT (Bruker, 2001)'
_computing_data_collection 'SMART (Bruker, 2001)'
_computing_data_reduction SAINT
_computing_molecular_graphics 'ORTEP-3 (Farrugia, 1997) and PLATON (Spek, 2003)'
_computing_publication_material 'SHELXL97 and PARST (Nardelli, 1995)'
_computing_structure_refinement 'SHELXL97 (Sheldrick, 1997)'
_computing_structure_solution 'SHELXS97 (Sheldrick, 1997)'
_diffrn_ambient_temperature 293(2)
_diffrn_measured_fraction_theta_full 0.978
_diffrn_measured_fraction_theta_max 0.978
_diffrn_measurement_device 'Bruker SMART APEX'
_diffrn_measurement_device_type 'CCD Area Detector'
_diffrn_measurement_method \w
_diffrn_radiation_monochromator graphite
_diffrn_radiation_source 'fine-focus sealed tube'
_diffrn_radiation_type MoK\a
_diffrn_radiation_wavelength 0.71073
_diffrn_reflns_av_R_equivalents 0.0199
_diffrn_reflns_av_sigmaI/netI 0.0160
_diffrn_reflns_limit_h_max 9
_diffrn_reflns_limit_h_min -8
_diffrn_reflns_limit_k_max 11
_diffrn_reflns_limit_k_min -10
_diffrn_reflns_limit_l_max 28
_diffrn_reflns_limit_l_min -27
_diffrn_reflns_number 8149
_diffrn_reflns_theta_full 28.02
_diffrn_reflns_theta_max 28.02
_diffrn_reflns_theta_min 1.91
_diffrn_standards_decay_% 0
_diffrn_standards_number 0
_exptl_absorpt_coefficient_mu 0.085
_exptl_absorpt_correction_T_max 0.9874
_exptl_absorpt_correction_T_min 0.9800
_exptl_absorpt_correction_type multi-scan
_exptl_crystal_colour Colourless
_exptl_crystal_density_diffrn 1.235
_exptl_crystal_density_method 'not measured'
_exptl_crystal_description Needle
_exptl_crystal_F_000 536
_exptl_crystal_size_max 0.24
_exptl_crystal_size_mid 0.20
_exptl_crystal_size_min 0.15
_refine_diff_density_max 0.216
_refine_diff_density_min -0.165
_refine_ls_extinction_method none
_refine_ls_goodness_of_fit_ref 1.126
_refine_ls_hydrogen_treatment constr
_refine_ls_matrix_type full
_refine_ls_number_parameters 167
_refine_ls_number_reflns 1837
_refine_ls_number_restraints 0
_refine_ls_restrained_S_all 1.126
_refine_ls_R_factor_all 0.0424
_refine_ls_R_factor_gt 0.0397
_refine_ls_shift/su_max 0.000
_refine_ls_shift/su_mean 0.000
_refine_ls_structure_factor_coef Fsqd
_refine_ls_weighting_details 'calc w = 1/[\s^2^(Fo^2^)+(0.058P)^2^+0.1311P] where P = (Fo^2^+2Fc^2^)/3'
_refine_ls_weighting_scheme calc
_refine_ls_wR_factor_gt 0.1022
_refine_ls_wR_factor_ref 0.1041
_reflns_number_gt 1705
_reflns_number_total 1837
_reflns_threshold_expression I>2\s(I)
_cod_data_source_file cv6255.cif
_cod_data_source_block I
_cod_depositor_comments
;
The following automatic conversions were performed:
'_symmetry_cell_setting' value 'Orthorhombic' changed to 'orthorhombic'
according to '/home/saulius/struct/CIF-dictionaries/cif_core.dic'
dictionary named 'cif_core.dic' version 2.4.1 from 2010-06-29.

Automatic conversion script
Id: cif_fix_enum 1527 2010-12-29 10:47:43Z saulius 

The following automatic conversions were performed:

'_symmetry_cell_setting' value 'Orthorhombic' changed to
'orthorhombic' according to
/home/saulius/struct/CIF-dictionaries/cif_core.dic dictionary named
'cif_core.dic' version 2.4.1 from 2010-06-29.

Automatic conversion script
Id: cif_fix_values 1715 2011-07-08 13:25:40Z adriana 
;
_cod_database_code 2203061
_cod_database_fobs_code 2203061

loop_
_symmetry_equiv_pos_as_xyz
'x, y, z'
'-x+1/2, -y, z+1/2'
'-x, y+1/2, -z+1/2'
'x+1/2, -y+1/2, -z'

loop_
_atom_site_label
_atom_site_fract_x
_atom_site_fract_y
_atom_site_fract_z
_atom_site_U_iso_or_equiv
_atom_site_adp_type
_atom_site_calc_flag
_atom_site_refinement_flags
_atom_site_occupancy
_atom_site_type_symbol
O1 0.4791(2) 0.66745(15) 0.08407(6) 0.0460(3) Uani d . 1 O
O2 0.3502(2) 0.58560(19) -0.00495(7) 0.0609(4) Uani d . 1 O
O3 0.69330(18) 0.84187(19) 0.12224(6) 0.0494(4) Uani d . 1 O
H3 0.7362 0.8698 0.0884 0.074 Uiso calc R 1 H
C1 0.3851(3) 0.6902(2) 0.03000(9) 0.0453(4) Uani d . 1 C
C2 0.3375(3) 0.8525(2) 0.02439(8) 0.0436(4) Uani d . 1 C
H2 0.2720 0.8965 -0.0087 0.052 Uiso calc R 1 H
C3 0.4028(2) 0.9266(2) 0.07401(7) 0.0361(4) Uani d . 1 C
C4 0.3771(3) 1.0888(2) 0.09503(8) 0.0393(4) Uani d . 1 C
C5 0.2900(2) 1.0833(2) 0.16244(7) 0.0357(4) Uani d . 1 C
H5 0.3029 1.1864 0.1801 0.043 Uiso calc R 1 H
C6 0.0830(3) 1.0446(3) 0.16444(9) 0.0474(5) Uani d . 1 C
H6A 0.0651 0.9393 0.1513 0.057 Uiso calc R 1 H
H6B 0.0163 1.1101 0.1353 0.057 Uiso calc R 1 H
C7 0.0042(3) 1.0660(3) 0.23023(10) 0.0614(6) Uani d . 1 C
H7A -0.0200 1.1739 0.2370 0.074 Uiso calc R 1 H
H7B -0.1139 1.0124 0.2330 0.074 Uiso calc R 1 H
C8 0.1301(3) 1.0093(2) 0.28139(9) 0.0477(5) Uani d . 1 C
C9 0.3038(3) 0.9689(2) 0.27027(8) 0.0431(4) Uani d . 1 C
H9 0.3744 0.9344 0.3040 0.052 Uiso calc R 1 H
C10 0.3968(3) 0.9745(2) 0.20673(7) 0.0367(4) Uani d . 1 C
H10 0.5226 1.0159 0.2125 0.044 Uiso calc R 1 H
C11 0.4157(3) 0.8116(2) 0.18021(8) 0.0406(4) Uani d . 1 C
H11A 0.4914 0.7501 0.2083 0.049 Uiso calc R 1 H
H11B 0.2934 0.7646 0.1773 0.049 Uiso calc R 1 H
C12 0.5046(3) 0.8157(2) 0.11599(8) 0.0374(4) Uani d . 1 C
C13 0.0467(4) 1.0048(3) 0.34651(10) 0.0698(7) Uani d . 1 C
H13A 0.1365 0.9643 0.3755 0.105 Uiso calc R 1 H
H13B -0.0621 0.9409 0.3463 0.105 Uiso calc R 1 H
H13C 0.0126 1.1065 0.3591 0.105 Uiso calc R 1 H
C14 0.2543(4) 1.1749(3) 0.04829(9) 0.0565(6) Uani d . 1 C
H14A 0.3174 1.1819 0.0086 0.085 Uiso calc R 1 H
H14B 0.2297 1.2759 0.0639 0.085 Uiso calc R 1 H
H14C 0.1388 1.1210 0.0429 0.085 Uiso calc R 1 H
C15 0.5670(3) 1.1716(3) 0.09819(10) 0.0526(5) Uani d . 1 C
H15A 0.6368 1.1338 0.1334 0.079 Uiso calc R 1 H
H15B 0.5470 1.2796 0.1029 0.079 Uiso calc R 1 H
H15C 0.6353 1.1527 0.0602 0.079 Uiso calc R 1 H

loop_
_atom_site_aniso_label
_atom_site_aniso_U_11
_atom_site_aniso_U_22
_atom_site_aniso_U_33
_atom_site_aniso_U_12
_atom_site_aniso_U_13
_atom_site_aniso_U_23
O1 0.0483(8) 0.0435(7) 0.0461(7) 0.0060(6) -0.0053(6) -0.0060(6)
O2 0.0618(10) 0.0583(9) 0.0625(8) 0.0016(8) -0.0142(8) -0.0204(7)
O3 0.0336(7) 0.0677(9) 0.0470(7) 0.0037(7) -0.0056(6) -0.0054(7)
C1 0.0382(10) 0.0533(11) 0.0444(9) -0.0018(8) -0.0026(8) -0.0080(8)
C2 0.0421(10) 0.0525(11) 0.0363(8) -0.0010(9) -0.0069(8) -0.0003(7)
C3 0.0326(8) 0.0445(9) 0.0312(7) -0.0029(7) 0.0008(6) 0.0036(7)
C4 0.0456(10) 0.0394(8) 0.0329(7) -0.0035(8) -0.0012(7) 0.0049(7)
C5 0.0377(9) 0.0346(8) 0.0347(7) -0.0004(7) -0.0019(7) 0.0022(6)
C6 0.0349(9) 0.0574(11) 0.0500(10) 0.0041(9) -0.0043(8) 0.0054(9)
C7 0.0427(11) 0.0759(15) 0.0656(13) 0.0084(12) 0.0125(10) 0.0047(12)
C8 0.0563(12) 0.0426(9) 0.0443(9) -0.0056(9) 0.0118(9) -0.0004(8)
C9 0.0518(11) 0.0446(9) 0.0329(8) 0.0008(9) 0.0010(8) 0.0038(7)
C10 0.0342(8) 0.0427(9) 0.0332(7) -0.0011(7) -0.0014(7) 0.0019(7)
C11 0.0433(10) 0.0416(9) 0.0368(8) 0.0061(8) -0.0013(7) 0.0071(7)
C12 0.0348(9) 0.0406(9) 0.0368(8) 0.0035(8) -0.0026(7) -0.0025(7)
C13 0.0798(18) 0.0743(16) 0.0553(12) -0.0050(14) 0.0264(12) -0.0023(11)
C14 0.0772(15) 0.0497(11) 0.0427(10) 0.0100(11) -0.0082(10) 0.0115(9)
C15 0.0606(13) 0.0508(11) 0.0464(10) -0.0182(10) 0.0085(9) 0.0013(9)

loop_
_atom_type_symbol
_atom_type_description
_atom_type_scat_dispersion_real
_atom_type_scat_dispersion_imag
_atom_type_scat_source
C C 0.0033 0.0016 'International Tables Vol C Tables 4.2.6.8 and 6.1.1.4'
H H 0.0000 0.0000 'International Tables Vol C Tables 4.2.6.8 and 6.1.1.4'
O O 0.0106 0.0060 'International Tables Vol C Tables 4.2.6.8 and 6.1.1.4'

loop_
_geom_angle_atom_site_label_1
_geom_angle_atom_site_label_2
_geom_angle_atom_site_label_3
_geom_angle
_geom_angle_publ_flag
C1 O1 C12 109.04(14) ?
C12 O3 H3 109.5 ?
O2 C1 O1 121.3(2) y
O2 C1 C2 129.5(2) y
O1 C1 C2 109.21(16) ?
C3 C2 C1 109.04(17) ?
C3 C2 H2 125.5 ?
C1 C2 H2 125.5 ?
C2 C3 C4 131.1(2) y
C2 C3 C12 109.3(2) y
C4 C3 C12 119.39(15) ?
C3 C4 C14 110.03(15) ?
C3 C4 C15 110.33(16) ?
C14 C4 C15 107.82(16) ?
C3 C4 C5 107.13(13) ?
C14 C4 C5 112.51(16) ?
C15 C4 C5 109.02(14) ?
C6 C5 C10 109.25(15) ?
C6 C5 C4 114.88(15) ?
C10 C5 C4 112.42(14) ?
C6 C5 H5 106.6 ?
C10 C5 H5 106.6 ?
C4 C5 H5 106.6 ?
C5 C6 C7 111.12(17) ?
C5 C6 H6A 109.4 ?
C7 C6 H6A 109.4 ?
C5 C6 H6B 109.4 ?
C7 C6 H6B 109.4 ?
H6A C6 H6B 108.0 ?
C8 C7 C6 113.87(18) ?
C8 C7 H7A 108.8 ?
C6 C7 H7A 108.8 ?
C8 C7 H7B 108.8 ?
C6 C7 H7B 108.8 ?
H7A C7 H7B 107.7 ?
C9 C8 C7 121.9(2) y
C9 C8 C13 122.2(2) ?
C7 C8 C13 115.9(2) ?
C8 C9 C10 124.8(2) y
C8 C9 H9 117.6 ?
C10 C9 H9 117.6 ?
C9 C10 C11 109.76(14) ?
C9 C10 C5 110.4(2) y
C11 C10 C5 112.93(14) ?
C9 C10 H10 107.9 ?
C11 C10 H10 107.9 ?
C5 C10 H10 107.9 ?
C12 C11 C10 110.36(14) ?
C12 C11 H11A 109.6 ?
C10 C11 H11A 109.6 ?
C12 C11 H11B 109.6 ?
C10 C11 H11B 109.6 ?
H11A C11 H11B 108.1 ?
O3 C12 O1 108.2(2) y
O3 C12 C11 109.40(10) y
O1 C12 C11 110.13(15) ?
O3 C12 C3 115.2(2) y
O1 C12 C3 103.36(13) ?
C11 C12 C3 110.37(14) ?
C8 C13 H13A 109.5 ?
C8 C13 H13B 109.5 ?
H13A C13 H13B 109.5 ?
C8 C13 H13C 109.5 ?
H13A C13 H13C 109.5 ?
H13B C13 H13C 109.5 ?
C4 C14 H14A 109.5 ?
C4 C14 H14B 109.5 ?
H14A C14 H14B 109.5 ?
C4 C14 H14C 109.5 ?
H14A C14 H14C 109.5 ?
H14B C14 H14C 109.5 ?
C4 C15 H15A 109.5 ?
C4 C15 H15B 109.5 ?
H15A C15 H15B 109.5 ?
C4 C15 H15C 109.5 ?
H15A C15 H15C 109.5 ?
H15B C15 H15C 109.5 ?

loop_
_geom_bond_atom_site_label_1
_geom_bond_atom_site_label_2
_geom_bond_distance
_geom_bond_publ_flag
O1 C1 1.349(2) y
O1 C12 1.475(2) y
O2 C1 1.205(2) y
O3 C12 1.379(2) y
O3 H3 0.8200 ?
C1 C2 1.463(3) y
C2 C3 1.325(2) y
C2 H2 0.9300 ?
C3 C4 1.498(3) ?
C3 C12 1.508(2) y
C4 C14 1.527(3) ?
C4 C15 1.544(3) y
C4 C5 1.566(2) ?
C5 C6 1.524(3) ?
C5 C10 1.543(2) y
C5 H5 0.9800 ?
C6 C7 1.523(3) ?
C6 H6A 0.9700 ?
C6 H6B 0.9700 ?
C7 C8 1.500(3) ?
C7 H7A 0.9700 ?
C7 H7B 0.9700 ?
C8 C9 1.316(3) y
C8 C13 1.511(3) ?
C9 C10 1.510(2) ?
C9 H9 0.9300 ?
C10 C11 1.538(3) ?
C10 H10 0.9800 ?
C11 C12 1.510(2) y
C11 H11A 0.9700 ?
C11 H11B 0.9700 ?
C13 H13A 0.9600 ?
C13 H13B 0.9600 ?
C13 H13C 0.9600 ?
C14 H14A 0.9600 ?
C14 H14B 0.9600 ?
C14 H14C 0.9600 ?
C15 H15A 0.9600 ?
C15 H15B 0.9600 ?
C15 H15C 0.9600 ?

loop_
_geom_hbond_atom_site_label_D
_geom_hbond_atom_site_label_H
_geom_hbond_atom_site_label_A
_geom_hbond_site_symmetry_A
_geom_hbond_distance_DH
_geom_hbond_distance_HA
_geom_hbond_distance_DA
_geom_hbond_angle_DHA
O3 H3 O2 4_565 0.82 2.00 2.812(2) 174

loop_
_geom_torsion_atom_site_label_1
_geom_torsion_atom_site_label_2
_geom_torsion_atom_site_label_3
_geom_torsion_atom_site_label_4
_geom_torsion
_geom_torsion_publ_flag
C12 O1 C1 O2 178.70(18) ?
C12 O1 C1 C2 -2.1(2) ?
O2 C1 C2 C3 179.5(2) ?
O1 C1 C2 C3 0.4(2) ?
C1 C2 C3 C4 -172.87(18) ?
C1 C2 C3 C12 1.4(2) ?
C2 C3 C4 C14 -0.6(3) ?
C12 C3 C4 C14 -174.40(17) ?
C2 C3 C4 C15 -119.4(2) ?
C12 C3 C4 C15 66.8(2) y
C2 C3 C4 C5 122.0(2) ?
C12 C3 C4 C5 -51.8(2) ?
C3 C4 C5 C6 -76.3(2) ?
C14 C4 C5 C6 44.8(2) ?
C15 C4 C5 C6 164.32(17) ?
C3 C4 C5 C10 49.5(2) y
C14 C4 C5 C10 170.5(2) y
C15 C4 C5 C10 -69.9(2) y
C10 C5 C6 C7 61.4(2) y
C4 C5 C6 C7 -171.21(16) ?
C5 C6 C7 C8 -41.5(3) y
C6 C7 C8 C9 10.6(3) y
C6 C7 C8 C13 -170.8(2) ?
C7 C8 C9 C10 0.2(3) y
C13 C8 C9 C10 -178.37(19) ?
C8 C9 C10 C11 -105.3(2) ?
C8 C9 C10 C5 19.8(3) y
C6 C5 C10 C9 -49.2(2) y
C4 C5 C10 C9 -177.98(15) ?
C6 C5 C10 C11 74.10(19) ?
C4 C5 C10 C11 -54.7(2) y
C9 C10 C11 C12 178.7(2) ?
C5 C10 C11 C12 55.1(2) y
C1 O1 C12 O3 -119.81(16) ?
C1 O1 C12 C11 120.71(16) ?
C1 O1 C12 C3 2.80(18) ?
C10 C11 C12 O3 75.7(2) y
C10 C11 C12 O1 -165.50(15) ?
C10 C11 C12 C3 -52.0(2) y
C2 C3 C12 O3 115.26(18) ?
C4 C3 C12 O3 -69.7(2) ?
C2 C3 C12 O1 -2.55(19) ?
C4 C3 C12 O1 172.50(15) ?
C2 C3 C12 C11 -120.30(17) ?
C4 C3 C12 C11 54.8(2) y

loop_
_cod_related_entry_id
_cod_related_entry_database
_cod_related_entry_code
1 ChemSpider 21174557
